data_1525431
loop_
_publ_author_name
'Vendl, A.'

_publ_section_title
;
 Die Kristallstruktur des Komplexnitrids Nb Mo N(1-x) x = 0.00 - 0.10
;
_journal_name_full
;
Monatshefte fuer Chemie und verwandte Teile anderer Wissenschaften (109,1978-)
;
_journal_page_first 103
_journal_page_last 108
_journal_volume 110
_journal_year 1979
_chemical_formula_sum 'Mo N0.9 Nb'
_chemical_name_systematic 'Nb Mo N0.9'
_space_group_IT_number 129
_symmetry_space_group_name_Hall 'P 4ab 2ab -1ab'
_symmetry_space_group_name_H-M 'P 4/n m m :1'
_cell_angle_alpha 90
_cell_angle_beta 90
_cell_angle_gamma 90
_cell_formula_units_Z 2
_cell_length_a 3.095
_cell_length_b 3.095
_cell_length_c 7.799
_cell_volume 74.707
_citation_journal_id_ASTM MOCMB7
_cod_data_source_file Vendl_MOCMB7_1979_296.cif
_cod_data_source_block Mo1N0.9Nb1
_cod_original_cell_volume 74.70682
_cod_original_sg_symbol_Hall '-P 4a 2a (x-1/4,y+1/4,z)'
_cod_original_formula_sum 'Mo1 N0.9 Nb1'
_cod_database_code 1525431

loop_
_symmetry_equiv_pos_as_xyz
x,y,z
-y+1/2,x+1/2,z
-x,-y,z
y+1/2,-x+1/2,z
x+1/2,-y+1/2,-z
y,x,-z
-x+1/2,y+1/2,-z
-y,-x,-z
-x+1/2,-y+1/2,-z
y,-x,-z
x+1/2,y+1/2,-z
-y,x,-z
-x,y,z
-y+1/2,-x+1/2,z
x,-y,z
y+1/2,x+1/2,z

loop_
_atom_site_label
_atom_site_type_symbol
_atom_site_fract_x
_atom_site_fract_y
_atom_site_fract_z
_atom_site_occupancy
_atom_site_U_iso_or_equiv
Mo1 Mo 0 0.5 -0.1 1 0.0
Nb1 Nb 0 0.5 0.335 1 0.0
N1 N 0 0.5 -0.383 0.9 0.0
